data_2206265
loop_
_publ_author_name
'Thomas C. Lewis'
'Derek A. Tocher'

_publ_section_title
;
 A low-temperature determination of butyramide
;
_journal_issue 7
_journal_name_full 'Acta Crystallographica Section E'
_journal_page_first o1985
_journal_page_last o1986
_journal_paper_doi 10.1107/S1600536805017022
_journal_volume 61
_journal_year 2005
_chemical_formula_iupac 'C4 H9 N O'
_chemical_formula_moiety 'C4 H9 N O'
_chemical_formula_sum 'C4 H9 N O'
_chemical_formula_weight 87.12
_chemical_name_common Butyramide
_chemical_name_systematic
;
Butyramide
;
_space_group_IT_number 14
_symmetry_cell_setting monoclinic
_symmetry_space_group_name_Hall '-P 2ybc'
_symmetry_space_group_name_H-M 'P 1 21/c 1'
_atom_sites_solution_hydrogens geom
_atom_sites_solution_primary direct
_atom_sites_solution_secondary difmap
_audit_creation_method SHELXL-97
_cell_angle_alpha 90.00
_cell_angle_beta 112.070(4)
_cell_angle_gamma 90.00
_cell_formula_units_Z 4
_cell_length_a 9.814(3)
_cell_length_b 5.9232(17)
_cell_length_c 9.701(3)
_cell_measurement_reflns_used 1237
_cell_measurement_temperature 150(2)
_cell_measurement_theta_max 25.44
_cell_measurement_theta_min 2.24
_cell_volume 522.6(3)
_computing_cell_refinement SAINT
_computing_data_collection 'SMART (Bruker, 2000)'
_computing_data_reduction 'SAINT (Bruker, 2000)'
_computing_molecular_graphics 'SHELXTL (Bruker, 2000) and MERCURY (Bruno <i>et al.</i>, 2002)'
_computing_publication_material SHELXL97
_computing_structure_refinement 'SHELXL97 (Sheldrick, 1997)'
_computing_structure_solution 'SHELXS97 (Sheldrick, 1990)'
_diffrn_ambient_temperature 150(2)
_diffrn_measured_fraction_theta_full 0.999
_diffrn_measured_fraction_theta_max 0.953
_diffrn_measurement_device_type 'Bruker SMART APEX'
_diffrn_measurement_method '\w rotation with narrow frames'
_diffrn_radiation_monochromator graphite
_diffrn_radiation_source 'fine-focus sealed tube'
_diffrn_radiation_type MoK\a
_diffrn_radiation_wavelength 0.71073
_diffrn_reflns_av_R_equivalents 0.0206
_diffrn_reflns_av_sigmaI/netI 0.0213
_diffrn_reflns_limit_h_max 12
_diffrn_reflns_limit_h_min -13
_diffrn_reflns_limit_k_max 7
_diffrn_reflns_limit_k_min -7
_diffrn_reflns_limit_l_max 12
_diffrn_reflns_limit_l_min -12
_diffrn_reflns_number 4321
_diffrn_reflns_theta_full 26.00
_diffrn_reflns_theta_max 28.33
_diffrn_reflns_theta_min 2.24
_diffrn_standards_decay_% 0
_diffrn_standards_interval_count 0
_diffrn_standards_interval_time 0
_diffrn_standards_number 0
_exptl_absorpt_coefficient_mu 0.079
_exptl_absorpt_correction_T_max 0.9874
_exptl_absorpt_correction_T_min 0.9705
_exptl_absorpt_correction_type multi-scan
_exptl_absorpt_process_details '(SADABS; Sheldrick, 1996)'
_exptl_crystal_colour Colourless
_exptl_crystal_density_diffrn 1.107
_exptl_crystal_density_method 'not measured'
_exptl_crystal_description Plate
_exptl_crystal_F_000 192
_exptl_crystal_size_max 0.38
_exptl_crystal_size_mid 0.20
_exptl_crystal_size_min 0.16
_refine_diff_density_max 0.185
_refine_diff_density_min -0.115
_refine_ls_extinction_method none
_refine_ls_goodness_of_fit_ref 1.006
_refine_ls_hydrogen_treatment refall
_refine_ls_matrix_type full
_refine_ls_number_parameters 91
_refine_ls_number_reflns 1244
_refine_ls_number_restraints 0
_refine_ls_restrained_S_all 1.006
_refine_ls_R_factor_all 0.0533
_refine_ls_R_factor_gt 0.0410
_refine_ls_shift/su_max 0.000
_refine_ls_shift/su_mean 0.000
_refine_ls_structure_factor_coef Fsqd
_refine_ls_weighting_details 'calc w = 1/[\s^2^(Fo^2^)+(0.064P)^2^+0.0651P] where P = (Fo^2^+2Fc^2^)/3'
_refine_ls_weighting_scheme calc
_refine_ls_wR_factor_gt 0.1044
_refine_ls_wR_factor_ref 0.1112
_reflns_number_gt 993
_reflns_number_total 1244
_reflns_threshold_expression I>2\s(I)
_cod_data_source_file rn6052.cif
_cod_data_source_block I
_cod_original_sg_symbol_H-M 'P 21/c'
_cod_database_code 2206265
_cod_database_fobs_code 2206265

loop_
_symmetry_equiv_pos_as_xyz
'x, y, z'
'-x, y+1/2, -z+1/2'
'-x, -y, -z'
'x, -y-1/2, z-1/2'

loop_
_atom_site_label
_atom_site_fract_x
_atom_site_fract_y
_atom_site_fract_z
_atom_site_U_iso_or_equiv
_atom_site_adp_type
_atom_site_calc_flag
_atom_site_occupancy
_atom_site_type_symbol
O2 0.62317(10) 0.21606(15) 0.61392(8) 0.0388(3) Uani d 1 O
N1 0.58606(12) 0.13501(19) 0.37696(10) 0.0327(3) Uani d 1 N
C1 0.65020(13) 0.25241(19) 0.50094(11) 0.0300(3) Uani d 1 C
C2 0.76164(15) 0.4276(2) 0.50031(14) 0.0370(3) Uani d 1 C
C3 0.77563(15) 0.6237(2) 0.60348(16) 0.0387(3) Uani d 1 C
C4 0.89354(17) 0.7892(3) 0.60401(19) 0.0457(4) Uani d 1 C
H1 0.5216(15) 0.022(3) 0.3760(14) 0.042(4) Uiso d 1 H
H2 0.6058(15) 0.164(2) 0.2966(16) 0.037(3) Uiso d 1 H
H3 0.7428(17) 0.475(3) 0.4012(17) 0.055(4) Uiso d 1 H
H4 0.860(2) 0.344(3) 0.5341(19) 0.061(5) Uiso d 1 H
H5 0.680(2) 0.701(3) 0.5663(18) 0.054(4) Uiso d 1 H
H6 0.7966(16) 0.564(2) 0.7050(18) 0.050(4) Uiso d 1 H
H7 0.8744(19) 0.845(3) 0.506(2) 0.063(5) Uiso d 1 H
H8 0.898(2) 0.914(3) 0.664(2) 0.070(5) Uiso d 1 H
H9 0.9914(18) 0.716(3) 0.6376(16) 0.049(4) Uiso d 1 H

loop_
_atom_site_aniso_label
_atom_site_aniso_U_11
_atom_site_aniso_U_22
_atom_site_aniso_U_33
_atom_site_aniso_U_12
_atom_site_aniso_U_13
_atom_site_aniso_U_23
O2 0.0579(6) 0.0422(5) 0.0254(4) -0.0114(4) 0.0263(4) -0.0053(3)
N1 0.0456(6) 0.0368(6) 0.0222(5) -0.0047(5) 0.0202(4) -0.0012(4)
C1 0.0398(6) 0.0317(6) 0.0240(5) 0.0024(5) 0.0183(5) 0.0006(4)
C2 0.0475(7) 0.0403(7) 0.0297(6) -0.0074(6) 0.0218(5) -0.0019(5)
C3 0.0383(7) 0.0353(7) 0.0453(8) 0.0003(5) 0.0190(6) -0.0028(5)
C4 0.0435(8) 0.0382(8) 0.0549(9) -0.0031(6) 0.0179(7) -0.0013(7)

loop_
_atom_type_symbol
_atom_type_description
_atom_type_scat_dispersion_real
_atom_type_scat_dispersion_imag
_atom_type_scat_source
C C 0.0033 0.0016 'International Tables Vol C Tables 4.2.6.8 and 6.1.1.4'
H H 0.0000 0.0000 'International Tables Vol C Tables 4.2.6.8 and 6.1.1.4'
N N 0.0061 0.0033 'International Tables Vol C Tables 4.2.6.8 and 6.1.1.4'
O O 0.0106 0.0060 'International Tables Vol C Tables 4.2.6.8 and 6.1.1.4'

loop_
_geom_angle_atom_site_label_1
_geom_angle_atom_site_label_2
_geom_angle_atom_site_label_3
_geom_angle
C1 N1 H1 118.8(8)
C1 N1 H2 120.7(9)
H1 N1 H2 120.5(13)
O2 C1 N1 121.64(11)
O2 C1 C2 121.28(10)
N1 C1 C2 117.05(10)
C3 C2 C1 114.40(10)
C3 C2 H3 112.4(10)
C1 C2 H3 109.9(10)
C3 C2 H4 108.6(10)
C1 C2 H4 105.5(10)
H3 C2 H4 105.5(13)
C2 C3 C4 112.36(11)
C2 C3 H5 106.1(9)
C4 C3 H5 109.0(9)
C2 C3 H6 108.5(9)
C4 C3 H6 110.7(9)
H5 C3 H6 110.0(13)
C3 C4 H7 110.9(11)
C3 C4 H8 111.5(11)
H7 C4 H8 107.2(16)
C3 C4 H9 111.3(9)
H7 C4 H9 106.4(14)
H8 C4 H9 109.4(14)

loop_
_geom_bond_atom_site_label_1
_geom_bond_atom_site_label_2
_geom_bond_distance
O2 C1 1.2395(13)
N1 C1 1.3257(15)
N1 H1 0.919(16)
N1 H2 0.887(15)
C1 C2 1.5091(17)
C2 C3 1.5057(18)
C2 H3 0.950(16)
C2 H4 1.022(18)
C3 C4 1.515(2)
C3 H5 0.985(18)
C3 H6 0.993(16)
C4 H7 0.954(18)
C4 H8 0.93(2)
C4 H9 0.990(16)

loop_
_geom_hbond_atom_site_label_D
_geom_hbond_atom_site_label_H
_geom_hbond_atom_site_label_A
_geom_hbond_site_symmetry_A
_geom_hbond_distance_DH
_geom_hbond_distance_HA
_geom_hbond_distance_DA
_geom_hbond_angle_DHA
N1 H1 O2 3_656 0.919(16) 2.030(16) 2.9470(15) 175.9(13)
N1 H2 O2 4_565 0.887(15) 1.976(15) 2.8496(14) 167.9(13)

loop_
_geom_torsion_atom_site_label_1
_geom_torsion_atom_site_label_2
_geom_torsion_atom_site_label_3
_geom_torsion_atom_site_label_4
_geom_torsion
O2 C1 C2 C3 -30.35(18)
N1 C1 C2 C3 151.62(12)
C1 C2 C3 C4 177.41(12)

loop_
_cod_related_entry_id
_cod_related_entry_database
_cod_related_entry_code
1 ChemSpider 10464
